data_1522052
loop_
_publ_author_name
'Troyanov, S.I.'
'Kemnitz, E.'
'Morozov, I.V.'
'Zakharov, M.A.'

_publ_section_title
;
 Synthesis and crystal structure of hydrogen selenates K (H Se O4) (H2 Se
 O4) and Cs (H Se O4) (H2 Se O4)
;
_journal_name_full Kristallografiya
_journal_page_first 607
_journal_page_last 611
_journal_volume 44
_journal_year 1999
_chemical_formula_sum 'Cs H3 O8 Se2'
_chemical_name_systematic 'Cs (H Se O4) (H2 Se O4)'
_space_group_IT_number 14
_symmetry_space_group_name_Hall '-P 2ybc'
_symmetry_space_group_name_H-M 'P 1 21/c 1'
_cell_angle_alpha 90
_cell_angle_beta 93.53
_cell_angle_gamma 90
_cell_formula_units_Z 4
_cell_length_a 7.789
_cell_length_b 12.996
_cell_length_c 8.382
_cell_volume 846.865
_citation_journal_id_ASTM KRISAJ
_cod_data_source_file Troyanov_KRISAJ_1999_444.cif
_cod_data_source_block H3Cs1O8Se2
_cod_original_cell_volume 846.8652
_cod_original_formula_sum 'H3 Cs1 O8 Se2'
_cod_database_code 1522052

loop_
_symmetry_equiv_pos_as_xyz
x,y,z
-x,y+1/2,-z+1/2
-x,-y,-z
x,-y-1/2,z-1/2

loop_
_atom_site_label
_atom_site_type_symbol
_atom_site_fract_x
_atom_site_fract_y
_atom_site_fract_z
_atom_site_occupancy
_atom_site_U_iso_or_equiv
O1 O-2 0.3927 0.6284 0.251 1 0.0
O2 O-2 0.1687 0.6568 0.4809 1 0.0
Se2 Se+6 0.24865 0.38986 0.17384 1 0.0
O3 O-2 0.3182 0.8187 0.3445 1 0.0
H3 H+1 0.34 0.555 0.13 1 0.0
O4 O-2 0.0762 0.7023 0.188 1 0.0
O6 O-2 0.2171 0.2903 0.0669 1 0.0
Se1 Se+6 0.24945 0.7019 0.32161 1 0.0
H2 H+1 0.5 0.368 0.27 1 0.0
H1 H+1 0.1 0.752 0.14 1 0.0
O5 O-2 0.1017 0.4291 0.2833 1 0.0
O7 O-2 0.4225 0.3781 0.302 1 0.0
Cs1 Cs+1 0.22544 0.44146 0.66433 1 0.0
O8 O-2 0.3021 0.4832 0.0455 1 0.0
